data_4074188
loop_
_publ_author_name
'Forni\'es, Juan'
'Ib\'a\~nez, Susana'
'Mart\'in, Antonio'
'Sanz, Manuel'
'Berenguer, Jes\'us R.'
'Lalinde, Elena'
'Torroba, Javier'

_publ_section_title
;
 Influence of the Pt\\rightarrow Ag Donor&#x2212;Acceptor Bond and
 Polymorphism on the Spectroscopic and Optical Properties of
 Heteropolynuclear Benzoquinolateplatinum(II) Complexes
;
_journal_issue 18
_journal_name_full Organometallics
_journal_page_first 4331
_journal_paper_doi 10.1021/om0604526
_journal_volume 25
_journal_year 2006
_chemical_formula_sum 'C66 H52 Ag F20 N3 Pt2'
_chemical_formula_weight 1765.16
_chemical_name_common 'Compound X'
_chemical_name_systematic
;
 ?
;
_space_group_IT_number 14
_symmetry_cell_setting monoclinic
_symmetry_space_group_name_Hall '-P 2ybc'
_symmetry_space_group_name_H-M 'P 1 21/c 1'
_atom_sites_solution_hydrogens geom
_atom_sites_solution_primary direct
_atom_sites_solution_secondary difmap
_audit_conform_dict_location ftp://ftp.iucr.org/pub/cif_core.dic
_audit_conform_dict_name cif_core.dic
_audit_conform_dict_version 2.2
_audit_creation_date 2006-01-10T17:11:07-00:00
_audit_creation_method 'WinGX routine CIF_UPDATE'
_cell_angle_alpha 90
_cell_angle_beta 91.5650(4)
_cell_angle_gamma 90
_cell_formula_units_Z 4
_cell_length_a 15.8558(2)
_cell_length_b 18.7693(2)
_cell_length_c 20.7563(3)
_cell_measurement_reflns_used 36945
_cell_measurement_temperature 293(2)
_cell_volume 6174.82(14)
_computing_cell_refinement 'HKL Scalepack (Otwinowski & Minor 1997)'
_computing_data_collection 'Collect (Nonius BV, 1997-2000)'
_computing_data_reduction 'HKL Denzo and Scalepack (Otwinowski & Minor 1997)'
_computing_structure_refinement 'SHELXL-97 (Sheldrick, 1997)'
_diffrn_ambient_temperature 293(2)
_diffrn_measured_fraction_theta_full 0.997
_diffrn_measured_fraction_theta_max 0.997
_diffrn_measurement_device '95mm CCD camera on \k-goniostat'
_diffrn_measurement_device_type KappaCCD
_diffrn_measurement_method CCD
_diffrn_orient_matrix_type 'by Nonius Collect from scalepack cell'
_diffrn_orient_matrix_UB_11 -0.0200856
_diffrn_orient_matrix_UB_12 -0.015689
_diffrn_orient_matrix_UB_13 -0.0438312
_diffrn_orient_matrix_UB_21 0.0058778
_diffrn_orient_matrix_UB_22 -0.0509154
_diffrn_orient_matrix_UB_23 0.0135832
_diffrn_orient_matrix_UB_31 -0.0595199
_diffrn_orient_matrix_UB_32 0.0002663
_diffrn_orient_matrix_UB_33 0.0147374
_diffrn_radiation_monochromator graphite
_diffrn_radiation_type MoK\a
_diffrn_radiation_wavelength 0.71073
_diffrn_reflns_av_R_equivalents 0.0719
_diffrn_reflns_av_unetI/netI 0.0531
_diffrn_reflns_limit_h_max 19
_diffrn_reflns_limit_h_min -19
_diffrn_reflns_limit_k_max 23
_diffrn_reflns_limit_k_min -23
_diffrn_reflns_limit_l_max 25
_diffrn_reflns_limit_l_min -25
_diffrn_reflns_number 59826
_diffrn_reflns_theta_full 26.37
_diffrn_reflns_theta_max 26.37
_diffrn_reflns_theta_min 2.32
_exptl_absorpt_coefficient_mu 4.939
_exptl_absorpt_correction_T_max 0.696
_exptl_absorpt_correction_T_min 0.517
_exptl_absorpt_correction_type multi-scan
_exptl_absorpt_process_details
;
        multi-scan from symmetry-related measurements
 Sortav (Blessing 1995)
;
_exptl_crystal_colour yellow
_exptl_crystal_density_diffrn 1.899
_exptl_crystal_density_method 'not measured'
_exptl_crystal_description block
_exptl_crystal_F_000 3408
_exptl_crystal_size_max 0.25
_exptl_crystal_size_mid 0.25
_exptl_crystal_size_min 0.075
_refine_diff_density_max 2.673
_refine_diff_density_min -2.097
_refine_diff_density_rms 0.177
_refine_ls_extinction_method none
_refine_ls_goodness_of_fit_ref 1.038
_refine_ls_hydrogen_treatment constr
_refine_ls_matrix_type full
_refine_ls_number_parameters 829
_refine_ls_number_reflns 12581
_refine_ls_number_restraints 0
_refine_ls_restrained_S_all 1.038
_refine_ls_R_factor_all 0.09
_refine_ls_R_factor_gt 0.0548
_refine_ls_shift/su_max 0
_refine_ls_shift/su_mean 0
_refine_ls_structure_factor_coef Fsqd
_refine_ls_weighting_details 'calc w=1/[\s^2^(Fo^2^)+(0.0868P)^2^+0.0000P] where P=(Fo^2^+2Fc^2^)/3'
_refine_ls_weighting_scheme calc
_refine_ls_wR_factor_gt 0.1263
_refine_ls_wR_factor_ref 0.1453
_reflns_number_gt 8468
_reflns_number_total 12581
_reflns_threshold_expression >2sigma(I)
_cod_data_source_file om0604526si20060523_120337.cif
_cod_data_source_block 3a_at_273K
_cod_original_sg_symbol_H-M 'P 21/c'
_cod_database_code 4074188

loop_
_symmetry_equiv_pos_as_xyz
'x, y, z'
'-x, y+1/2, -z+1/2'
'-x, -y, -z'
'x, -y-1/2, z-1/2'

loop_
_atom_site_label
_atom_site_type_symbol
_atom_site_fract_x
_atom_site_fract_y
_atom_site_fract_z
_atom_site_U_iso_or_equiv
_atom_site_adp_type
_atom_site_occupancy
_atom_site_symmetry_multiplicity
_atom_site_calc_flag
_atom_site_refinement_flags
Pt1 Pt -0.179583(17) 0.264170(14) 0.004534(14) 0.04260(11) Uani 1 1 d .
Pt2 Pt 0.047154(18) 0.231254(14) 0.180087(14) 0.04238(10) Uani 1 1 d .
Ag Ag -0.06966(4) 0.19582(4) 0.08957(3) 0.0664(2) Uani 1 1 d .
N1 N -0.0833(4) 0.3172(3) -0.0416(3) 0.0466(14) Uani 1 1 d .
N2 N -0.0447(4) 0.2941(3) 0.2230(3) 0.0462(14) Uani 1 1 d .
N3 N -0.5681(4) 0.2235(3) -0.1329(3) 0.0489(15) Uani 1 1 d .
C1 C -0.2454(4) 0.3566(4) 0.0242(3) 0.0437(17) Uani 1 1 d .
C2 C -0.2167(5) 0.4072(4) 0.0675(4) 0.0521(19) Uani 1 1 d .
C3 C -0.2603(6) 0.4695(4) 0.0814(4) 0.060(2) Uani 1 1 d .
C4 C -0.3360(5) 0.4825(4) 0.0507(4) 0.061(2) Uani 1 1 d .
C5 C -0.3681(5) 0.4341(4) 0.0081(4) 0.057(2) Uani 1 1 d .
C6 C -0.3227(4) 0.3728(4) -0.0035(3) 0.0457(17) Uani 1 1 d .
C7 C -0.2736(5) 0.2093(4) 0.0446(4) 0.0471(18) Uani 1 1 d .
C8 C -0.2940(5) 0.2140(4) 0.1086(4) 0.054(2) Uani 1 1 d .
C9 C -0.3640(6) 0.1821(5) 0.1337(5) 0.072(2) Uani 1 1 d .
C10 C -0.4157(6) 0.1409(5) 0.0960(5) 0.075(3) Uani 1 1 d .
C11 C -0.3975(6) 0.1326(4) 0.0324(5) 0.068(2) Uani 1 1 d .
C12 C -0.3273(5) 0.1665(4) 0.0073(4) 0.055(2) Uani 1 1 d .
C13 C -0.0725(5) 0.3878(4) -0.0495(4) 0.058(2) Uani 1 1 d .
H13 H -0.1098 0.4186 -0.0297 0.07 Uiso 1 1 calc R
C14 C -0.0091(6) 0.4169(5) -0.0854(4) 0.067(2) Uani 1 1 d .
H14 H -0.0039 0.4661 -0.0886 0.081 Uiso 1 1 calc R
C15 C 0.0455(6) 0.3739(5) -0.1159(4) 0.068(2) Uani 1 1 d .
H15 H 0.0881 0.3931 -0.1405 0.082 Uiso 1 1 calc R
C16 C 0.0368(5) 0.2999(5) -0.1099(4) 0.057(2) Uani 1 1 d .
C17 C 0.0896(6) 0.2498(6) -0.1401(5) 0.074(3) Uani 1 1 d .
H17 H 0.1337 0.2658 -0.165 0.089 Uiso 1 1 calc R
C18 C 0.0767(5) 0.1789(6) -0.1332(4) 0.071(3) Uani 1 1 d .
H18 H 0.1108 0.1473 -0.1552 0.085 Uiso 1 1 calc R
C19 C 0.0125(5) 0.1510(5) -0.0933(4) 0.060(2) Uani 1 1 d .
C20 C -0.0026(6) 0.0782(5) -0.0821(5) 0.072(3) Uani 1 1 d .
H20 H 0.0326 0.0446 -0.1005 0.086 Uiso 1 1 calc R
C21 C -0.0661(6) 0.0556(5) -0.0458(5) 0.071(3) Uani 1 1 d .
H21 H -0.0745 0.007 -0.0402 0.085 Uiso 1 1 calc R
C22 C -0.1206(5) 0.1048(4) -0.0158(4) 0.061(2) Uani 1 1 d .
H22 H -0.1647 0.0882 0.0087 0.073 Uiso 1 1 calc R
C23 C -0.1085(5) 0.1776(4) -0.0228(4) 0.0497(18) Uani 1 1 d .
C24 C -0.0408(5) 0.1988(4) -0.0619(3) 0.0472(18) Uani 1 1 d .
C25 C -0.0271(5) 0.2737(4) -0.0720(4) 0.0467(18) Uani 1 1 d .
C26 C 0.1268(4) 0.3151(4) 0.1545(4) 0.0465(17) Uani 1 1 d .
C27 C 0.1101(5) 0.3592(4) 0.1028(4) 0.056(2) Uani 1 1 d .
C28 C 0.1634(5) 0.4104(4) 0.0819(4) 0.058(2) Uani 1 1 d .
C29 C 0.2385(6) 0.4215(4) 0.1144(4) 0.060(2) Uani 1 1 d .
C30 C 0.2587(5) 0.3787(4) 0.1657(4) 0.055(2) Uani 1 1 d .
C31 C 0.2035(5) 0.3274(4) 0.1849(3) 0.0458(17) Uani 1 1 d .
C32 C 0.1327(4) 0.1626(4) 0.1464(4) 0.0472(18) Uani 1 1 d .
C33 C 0.1544(6) 0.1595(5) 0.0812(4) 0.068(2) Uani 1 1 d .
C34 C 0.2138(7) 0.1134(8) 0.0604(6) 0.099(4) Uani 1 1 d .
C35 C 0.2567(7) 0.0700(7) 0.1006(8) 0.108(4) Uani 1 1 d .
C36 C 0.2380(6) 0.0714(5) 0.1644(7) 0.090(3) Uani 1 1 d .
C37 C 0.1785(5) 0.1176(4) 0.1862(4) 0.060(2) Uani 1 1 d .
C38 C -0.0494(5) 0.3659(4) 0.2260(4) 0.057(2) Uani 1 1 d .
H38 H -0.0125 0.3929 0.202 0.069 Uiso 1 1 calc R
C39 C -0.1068(6) 0.4005(4) 0.2633(5) 0.066(2) Uani 1 1 d .
H39 H -0.1078 0.45 0.2642 0.08 Uiso 1 1 calc R
C40 C -0.1628(6) 0.3627(5) 0.2991(4) 0.067(2) Uani 1 1 d .
H40 H -0.2004 0.386 0.3256 0.08 Uiso 1 1 calc R
C41 C -0.1622(5) 0.2869(4) 0.2950(4) 0.0535(19) Uani 1 1 d .
C42 C -0.2186(6) 0.2402(5) 0.3290(4) 0.065(2) Uani 1 1 d .
H42 H -0.2586 0.2593 0.356 0.078 Uiso 1 1 calc R
C43 C -0.2132(5) 0.1703(5) 0.3217(4) 0.063(2) Uani 1 1 d .
H43 H -0.2497 0.1416 0.3444 0.076 Uiso 1 1 calc R
C44 C -0.1546(5) 0.1370(4) 0.2809(4) 0.0543(19) Uani 1 1 d .
C45 C -0.1482(6) 0.0636(5) 0.2730(4) 0.065(2) Uani 1 1 d .
H45 H -0.1849 0.0335 0.294 0.078 Uiso 1 1 calc R
C46 C -0.0882(6) 0.0357(4) 0.2344(4) 0.064(2) Uani 1 1 d .
H46 H -0.0847 -0.0134 0.2297 0.077 Uiso 1 1 calc R
C47 C -0.0314(5) 0.0795(4) 0.2015(4) 0.0535(19) Uani 1 1 d .
H47 H 0.0081 0.0589 0.1749 0.064 Uiso 1 1 calc R
C48 C -0.0338(4) 0.1533(4) 0.2083(4) 0.0454(17) Uani 1 1 d .
C49 C -0.0980(5) 0.1799(4) 0.2480(3) 0.0468(17) Uani 1 1 d .
C50 C -0.1018(5) 0.2565(4) 0.2554(4) 0.0478(18) Uani 1 1 d .
C51 C -0.4861(5) 0.1867(4) -0.1515(4) 0.0537(19) Uani 1 1 d .
H51A H -0.4392 0.217 -0.1382 0.064 Uiso 1 1 calc R
H51B H -0.481 0.1427 -0.1273 0.064 Uiso 1 1 calc R
C52 C -0.4777(5) 0.1695(4) -0.2224(4) 0.061(2) Uani 1 1 d .
H52A H -0.4791 0.2132 -0.2474 0.073 Uiso 1 1 calc R
H52B H -0.5244 0.1397 -0.237 0.073 Uiso 1 1 calc R
C53 C -0.3944(6) 0.1307(6) -0.2321(5) 0.098(4) Uani 1 1 d .
H53A H -0.3486 0.1607 -0.2162 0.118 Uiso 1 1 calc R
H53B H -0.3939 0.0875 -0.2064 0.118 Uiso 1 1 calc R
C54 C -0.3789(7) 0.1116(6) -0.3000(5) 0.103(4) Uani 1 1 d .
H54A H -0.3248 0.0891 -0.3026 0.155 Uiso 1 1 calc R
H54B H -0.3799 0.1539 -0.326 0.155 Uiso 1 1 calc R
H54C H -0.422 0.0794 -0.3154 0.155 Uiso 1 1 calc R
C55 C -0.6431(5) 0.1767(4) -0.1497(4) 0.0536(19) Uani 1 1 d .
H55A H -0.6481 0.1734 -0.1963 0.064 Uiso 1 1 calc R
H55B H -0.6934 0.2003 -0.135 0.064 Uiso 1 1 calc R
C56 C -0.6414(5) 0.1017(4) -0.1226(5) 0.069(2) Uani 1 1 d .
H56A H -0.5929 0.0761 -0.1382 0.083 Uiso 1 1 calc R
H56B H -0.6372 0.1033 -0.0759 0.083 Uiso 1 1 calc R
C57 C -0.7214(7) 0.0646(5) -0.1439(5) 0.090(3) Uani 1 1 d .
H57A H -0.7691 0.0916 -0.1287 0.108 Uiso 1 1 calc R
H57B H -0.725 0.0643 -0.1906 0.108 Uiso 1 1 calc R
C58 C -0.7277(8) -0.0081(6) -0.1207(7) 0.125(5) Uani 1 1 d .
H58A H -0.7798 -0.0287 -0.1363 0.188 Uiso 1 1 calc R
H58B H -0.7261 -0.0082 -0.0745 0.188 Uiso 1 1 calc R
H58C H -0.6812 -0.0355 -0.1361 0.188 Uiso 1 1 calc R
C59 C -0.5807(5) 0.2927(5) -0.1716(4) 0.059(2) Uani 1 1 d .
H59A H -0.5884 0.2804 -0.2168 0.071 Uiso 1 1 calc R
H59B H -0.6324 0.3152 -0.158 0.071 Uiso 1 1 calc R
C60 C -0.5103(6) 0.3463(4) -0.1653(5) 0.070(2) Uani 1 1 d .
H60A H -0.5054 0.3628 -0.1211 0.084 Uiso 1 1 calc R
H60B H -0.4574 0.3239 -0.1761 0.084 Uiso 1 1 calc R
C61 C -0.5265(7) 0.4088(5) -0.2092(5) 0.086(3) Uani 1 1 d .
H61A H -0.5771 0.4332 -0.1959 0.104 Uiso 1 1 calc R
H61B H -0.5369 0.3914 -0.2528 0.104 Uiso 1 1 calc R
C62 C -0.4548(8) 0.4614(5) -0.2097(7) 0.121(5) Uani 1 1 d .
H62A H -0.4691 0.5 -0.2382 0.181 Uiso 1 1 calc R
H62B H -0.4049 0.4381 -0.2241 0.181 Uiso 1 1 calc R
H62C H -0.4448 0.4795 -0.1669 0.181 Uiso 1 1 calc R
C63 C -0.5623(6) 0.2372(5) -0.0610(4) 0.064(2) Uani 1 1 d .
H63A H -0.5527 0.1919 -0.0394 0.077 Uiso 1 1 calc R
H63B H -0.5132 0.2668 -0.052 0.077 Uiso 1 1 calc R
C64 C -0.6369(7) 0.2720(5) -0.0321(5) 0.083(3) Uani 1 1 d .
H64A H -0.688 0.2478 -0.0466 0.1 Uiso 1 1 calc R
H64B H -0.6404 0.3212 -0.0461 0.1 Uiso 1 1 calc R
C65 C -0.6289(10) 0.2690(10) 0.0441(8) 0.156(7) Uani 1 1 d .
H65A H -0.6807 0.2863 0.0624 0.188 Uiso 1 1 calc R
H65B H -0.6207 0.22 0.0579 0.188 Uiso 1 1 calc R
C66 C -0.5622(10) 0.3099(10) 0.0663(8) 0.165(7) Uani 1 1 d .
H66A H -0.5581 0.3071 0.1124 0.248 Uiso 1 1 calc R
H66B H -0.5711 0.3585 0.0535 0.248 Uiso 1 1 calc R
H66C H -0.5109 0.2926 0.0483 0.248 Uiso 1 1 calc R
F15 F 0.2295(3) 0.2870(3) 0.2363(2) 0.0688(13) Uani 1 1 d .
F14 F 0.3341(3) 0.3884(3) 0.1978(2) 0.0895(17) Uani 1 1 d .
F13 F 0.2924(4) 0.4724(3) 0.0957(3) 0.0923(17) Uani 1 1 d .
F12 F 0.1435(4) 0.4518(3) 0.0310(3) 0.0935(17) Uani 1 1 d .
F11 F 0.0370(3) 0.3521(3) 0.0693(3) 0.0927(18) Uani 1 1 d .
F20 F 0.1646(3) 0.1172(3) 0.2501(3) 0.0917(17) Uani 1 1 d .
F19 F 0.2787(4) 0.0277(3) 0.2067(4) 0.131(3) Uani 1 1 d .
F18 F 0.3148(5) 0.0228(5) 0.0797(5) 0.169(4) Uani 1 1 d .
F17 F 0.2312(5) 0.1137(5) -0.0041(3) 0.168(4) Uani 1 1 d .
F16 F 0.1157(4) 0.2031(4) 0.0379(3) 0.1005(18) Uani 1 1 d .
F10 F -0.3147(3) 0.1568(3) -0.0567(2) 0.0717(13) Uani 1 1 d .
F9 F -0.4479(3) 0.0918(3) -0.0064(3) 0.0901(17) Uani 1 1 d .
F8 F -0.4831(4) 0.1080(4) 0.1202(3) 0.118(2) Uani 1 1 d .
F7 F -0.3796(4) 0.1895(4) 0.1972(3) 0.106(2) Uani 1 1 d .
F6 F -0.2463(3) 0.2524(3) 0.1495(2) 0.0733(14) Uani 1 1 d .
F5 F -0.3584(3) 0.3272(2) -0.0481(2) 0.0676(12) Uani 1 1 d .
F4 F -0.4422(3) 0.4457(3) -0.0236(3) 0.0944(18) Uani 1 1 d .
F3 F -0.3783(4) 0.5426(3) 0.0631(3) 0.0988(18) Uani 1 1 d .
F2 F -0.2283(4) 0.5169(3) 0.1244(3) 0.0917(17) Uani 1 1 d .
F1 F -0.1417(3) 0.3988(3) 0.0998(2) 0.0809(15) Uani 1 1 d .

loop_
_atom_site_aniso_label
_atom_site_aniso_U_11
_atom_site_aniso_U_22
_atom_site_aniso_U_33
_atom_site_aniso_U_23
_atom_site_aniso_U_13
_atom_site_aniso_U_12
Pt1 0.04253(18) 0.04537(17) 0.03969(18) 0.00042(12) -0.00289(13) 0.00693(12)
Pt2 0.04389(18) 0.04585(17) 0.03713(17) 0.00047(12) -0.00351(13) -0.00229(12)
Ag 0.0653(4) 0.0859(5) 0.0470(4) -0.0033(3) -0.0177(3) 0.0107(3)
N1 0.045(3) 0.051(4) 0.043(4) 0.003(3) -0.003(3) 0.005(3)
N2 0.037(3) 0.050(3) 0.052(4) -0.008(3) 0.000(3) 0.001(3)
N3 0.050(4) 0.066(4) 0.030(3) -0.009(3) 0.001(3) 0.001(3)
C1 0.038(4) 0.049(4) 0.043(4) 0.002(3) 0.001(3) 0.007(3)
C2 0.057(5) 0.056(4) 0.044(5) -0.002(4) 0.003(4) 0.007(4)
C3 0.084(6) 0.051(4) 0.045(5) -0.011(4) 0.023(5) -0.011(4)
C4 0.062(5) 0.046(4) 0.074(6) 0.003(4) 0.013(5) 0.016(4)
C5 0.045(5) 0.061(5) 0.065(5) 0.007(4) -0.001(4) 0.016(4)
C6 0.043(4) 0.055(4) 0.039(4) 0.005(3) 0.011(3) 0.006(3)
C7 0.048(4) 0.046(4) 0.048(5) 0.011(4) 0.003(4) 0.008(3)
C8 0.058(5) 0.052(4) 0.053(5) 0.000(4) -0.005(4) 0.009(4)
C9 0.081(7) 0.079(6) 0.058(6) 0.018(5) 0.016(5) 0.006(5)
C10 0.056(6) 0.083(6) 0.087(7) 0.012(6) 0.026(5) -0.003(5)
C11 0.067(6) 0.058(5) 0.078(7) 0.011(5) -0.011(5) -0.012(4)
C12 0.052(5) 0.058(5) 0.055(5) 0.014(4) -0.009(4) -0.003(4)
C13 0.053(5) 0.060(5) 0.061(5) -0.001(4) 0.007(4) 0.005(4)
C14 0.081(6) 0.056(5) 0.065(6) 0.005(4) -0.003(5) -0.012(5)
C15 0.065(6) 0.090(7) 0.049(5) 0.002(5) 0.003(4) -0.011(5)
C16 0.051(5) 0.083(6) 0.037(4) -0.008(4) 0.002(4) 0.007(4)
C17 0.053(6) 0.115(8) 0.054(6) -0.003(6) 0.013(5) 0.014(5)
C18 0.060(5) 0.107(8) 0.046(5) -0.021(5) 0.004(4) 0.031(5)
C19 0.058(5) 0.071(5) 0.051(5) -0.015(4) -0.012(4) 0.025(4)
C20 0.077(6) 0.062(6) 0.075(7) -0.018(5) -0.018(5) 0.028(5)
C21 0.090(7) 0.053(5) 0.068(6) -0.012(4) -0.021(6) 0.017(5)
C22 0.068(5) 0.059(5) 0.054(5) 0.003(4) -0.008(4) 0.017(4)
C23 0.049(4) 0.051(4) 0.049(5) -0.009(4) -0.007(4) 0.013(3)
C24 0.051(4) 0.054(4) 0.036(4) -0.006(3) -0.014(4) 0.013(4)
C25 0.046(4) 0.062(5) 0.031(4) -0.008(3) -0.005(3) 0.009(3)
C26 0.039(4) 0.056(4) 0.045(4) 0.002(4) 0.006(3) -0.001(3)
C27 0.055(5) 0.061(5) 0.050(5) 0.013(4) -0.010(4) 0.001(4)
C28 0.072(6) 0.047(4) 0.056(5) 0.018(4) -0.002(4) 0.002(4)
C29 0.082(6) 0.050(4) 0.050(5) -0.001(4) 0.014(5) -0.018(4)
C30 0.051(5) 0.075(5) 0.038(4) 0.000(4) 0.005(4) -0.010(4)
C31 0.049(4) 0.057(4) 0.031(4) 0.008(3) -0.001(3) 0.000(3)
C32 0.041(4) 0.049(4) 0.051(5) -0.011(4) -0.004(4) -0.001(3)
C33 0.068(6) 0.080(6) 0.056(6) -0.010(5) 0.014(5) -0.001(5)
C34 0.083(8) 0.135(10) 0.079(8) -0.028(8) 0.027(7) 0.000(8)
C35 0.081(8) 0.109(9) 0.136(12) -0.055(9) 0.042(8) 0.012(7)
C36 0.071(7) 0.071(6) 0.129(10) 0.000(7) 0.008(7) 0.022(5)
C37 0.050(5) 0.059(5) 0.072(6) 0.002(4) 0.016(5) 0.005(4)
C38 0.060(5) 0.047(4) 0.065(5) 0.001(4) -0.009(4) 0.003(4)
C39 0.066(5) 0.054(5) 0.079(6) -0.018(5) -0.003(5) 0.011(4)
C40 0.058(5) 0.080(6) 0.062(6) -0.013(5) -0.009(5) 0.018(5)
C41 0.054(5) 0.064(5) 0.041(4) -0.008(4) -0.007(4) 0.010(4)
C42 0.056(5) 0.098(7) 0.041(5) -0.011(5) 0.003(4) 0.007(5)
C43 0.064(5) 0.076(6) 0.050(5) 0.004(4) 0.006(4) -0.009(5)
C44 0.056(5) 0.063(5) 0.043(4) 0.005(4) 0.000(4) -0.008(4)
C45 0.068(6) 0.066(5) 0.062(6) 0.013(4) 0.007(5) -0.019(4)
C46 0.077(6) 0.048(4) 0.068(6) 0.001(4) 0.001(5) -0.010(4)
C47 0.055(5) 0.051(4) 0.054(5) -0.005(4) 0.000(4) -0.001(4)
C48 0.039(4) 0.046(4) 0.051(4) 0.001(3) -0.002(3) 0.000(3)
C49 0.053(4) 0.052(4) 0.035(4) -0.003(3) -0.003(3) -0.003(3)
C50 0.043(4) 0.059(4) 0.040(4) -0.003(4) -0.012(4) 0.001(4)
C51 0.050(4) 0.056(4) 0.056(5) -0.006(4) -0.002(4) 0.003(4)
C52 0.063(5) 0.066(5) 0.053(5) -0.012(4) 0.007(4) 0.001(4)
C53 0.076(7) 0.131(9) 0.088(8) -0.049(7) 0.021(6) 0.015(6)
C54 0.102(8) 0.111(8) 0.100(9) -0.023(7) 0.052(7) -0.006(7)
C55 0.043(4) 0.063(5) 0.055(5) -0.001(4) -0.005(4) 0.007(4)
C56 0.060(5) 0.073(6) 0.076(6) -0.013(5) 0.013(5) 0.004(4)
C57 0.093(7) 0.094(7) 0.082(7) 0.024(6) -0.010(6) -0.003(6)
C58 0.145(11) 0.094(8) 0.135(11) 0.025(8) -0.012(9) -0.022(8)
C59 0.062(5) 0.068(5) 0.048(5) -0.002(4) -0.006(4) 0.012(4)
C60 0.080(6) 0.059(5) 0.071(6) -0.003(5) -0.006(5) -0.001(5)
C61 0.112(8) 0.073(6) 0.074(7) 0.005(5) 0.009(6) 0.008(6)
C62 0.140(11) 0.066(6) 0.158(13) 0.010(7) 0.037(10) -0.010(7)
C63 0.083(6) 0.068(5) 0.041(5) -0.005(4) -0.003(5) 0.008(5)
C64 0.097(8) 0.092(7) 0.061(6) -0.012(5) 0.011(6) 0.025(6)
C65 0.119(12) 0.230(18) 0.122(13) -0.106(13) 0.027(10) -0.015(12)
C66 0.173(17) 0.208(18) 0.116(12) -0.029(13) 0.034(12) 0.048(14)
F15 0.065(3) 0.091(3) 0.049(3) 0.022(2) -0.020(2) -0.024(3)
F14 0.074(3) 0.130(4) 0.064(3) 0.019(3) -0.015(3) -0.052(3)
F13 0.109(4) 0.084(3) 0.084(4) 0.022(3) 0.011(3) -0.043(3)
F12 0.108(4) 0.083(3) 0.089(4) 0.044(3) -0.007(3) -0.012(3)
F11 0.072(3) 0.107(4) 0.098(4) 0.047(3) -0.031(3) -0.009(3)
F20 0.102(4) 0.109(4) 0.065(4) 0.029(3) 0.015(3) 0.042(3)
F19 0.103(5) 0.098(4) 0.192(8) 0.026(5) 0.019(5) 0.043(4)
F18 0.120(6) 0.178(7) 0.213(9) -0.075(7) 0.063(6) 0.045(5)
F17 0.170(7) 0.247(10) 0.088(5) -0.056(6) 0.057(5) 0.035(7)
F16 0.110(5) 0.146(5) 0.045(3) 0.006(3) -0.004(3) 0.008(4)
F10 0.084(3) 0.087(3) 0.044(3) 0.002(2) -0.006(2) -0.016(3)
F9 0.087(4) 0.089(4) 0.093(4) 0.021(3) -0.019(3) -0.030(3)
F8 0.102(4) 0.134(5) 0.121(5) 0.023(4) 0.037(4) -0.036(4)
F7 0.125(5) 0.128(5) 0.066(4) 0.002(3) 0.039(4) -0.010(4)
F6 0.087(4) 0.088(3) 0.045(3) -0.007(2) 0.002(3) -0.003(3)
F5 0.063(3) 0.073(3) 0.065(3) -0.009(3) -0.017(2) 0.009(2)
F4 0.068(3) 0.095(4) 0.119(5) -0.010(3) -0.022(3) 0.043(3)
F3 0.107(4) 0.069(3) 0.122(5) -0.024(3) 0.023(4) 0.034(3)
F2 0.114(4) 0.072(3) 0.089(4) -0.033(3) 0.014(3) -0.015(3)
F1 0.079(3) 0.083(3) 0.079(4) -0.021(3) -0.033(3) 0.008(3)

loop_
_atom_type_symbol
_atom_type_description
_atom_type_scat_dispersion_real
_atom_type_scat_dispersion_imag
_atom_type_scat_source
Pt Pt -1.7033 8.3905 'International Tables Vol C Tables 4.2.6.8 and 6.1.1.4'
N N 0.0061 0.0033 'International Tables Vol C Tables 4.2.6.8 and 6.1.1.4'
F F 0.0171 0.0103 'International Tables Vol C Tables 4.2.6.8 and 6.1.1.4'
Ag Ag -0.8971 1.1015 'International Tables Vol C Tables 4.2.6.8 and 6.1.1.4'
C C 0.0033 0.0016 'International Tables Vol C Tables 4.2.6.8 and 6.1.1.4'
H H 0 0 'International Tables Vol C Tables 4.2.6.8 and 6.1.1.4'

loop_
_geom_angle_atom_site_label_1
_geom_angle_atom_site_label_2
_geom_angle_atom_site_label_3
_geom_angle
C7 Pt1 C23 97.3(3)
C7 Pt1 C1 88.0(3)
C23 Pt1 C1 174.1(3)
C7 Pt1 N1 176.7(3)
C23 Pt1 N1 80.6(3)
C1 Pt1 N1 94.0(2)
C7 Pt1 Ag 87.7(2)
C23 Pt1 Ag 58.1(2)
C1 Pt1 Ag 125.2(2)
N1 Pt1 Ag 93.33(16)
C32 Pt2 C48 94.4(3)
C32 Pt2 N2 173.5(3)
C48 Pt2 N2 80.3(3)
C32 Pt2 C26 88.6(3)
C48 Pt2 C26 176.9(3)
N2 Pt2 C26 96.7(3)
C32 Pt2 Ag 93.3(2)
C48 Pt2 Ag 66.2(2)
N2 Pt2 Ag 87.85(16)
C26 Pt2 Ag 114.7(2)
C23 Ag C48 154.2(2)
C23 Ag Pt2 149.51(19)
C48 Ag Pt2 45.11(15)
C23 Ag Pt1 46.39(16)
C48 Ag Pt1 148.61(15)
Pt2 Ag Pt1 137.99(3)
C13 N1 C25 116.3(6)
C13 N1 Pt1 128.7(5)
C25 N1 Pt1 114.9(5)
C50 N2 C38 117.5(7)
C50 N2 Pt2 113.8(5)
C38 N2 Pt2 128.4(5)
C55 N3 C63 110.6(6)
C55 N3 C51 110.3(6)
C63 N3 C51 107.2(6)
C55 N3 C59 106.2(6)
C63 N3 C59 112.1(6)
C51 N3 C59 110.5(6)
C6 C1 C2 113.3(7)
C6 C1 Pt1 123.5(5)
C2 C1 Pt1 123.2(5)
F1 C2 C1 120.7(6)
F1 C2 C3 115.5(7)
C1 C2 C3 123.9(7)
F2 C3 C4 120.1(7)
F2 C3 C2 120.7(8)
C4 C3 C2 119.3(7)
F3 C4 C5 120.6(8)
F3 C4 C3 119.9(8)
C5 C4 C3 119.6(7)
F4 C5 C4 121.0(7)
F4 C5 C6 120.0(8)
C4 C5 C6 119.0(7)
F5 C6 C1 119.4(6)
F5 C6 C5 115.5(6)
C1 C6 C5 125.0(7)
C8 C7 C12 114.6(7)
C8 C7 Pt1 124.2(6)
C12 C7 Pt1 121.0(6)
F6 C8 C9 116.4(8)
F6 C8 C7 120.2(7)
C9 C8 C7 123.4(8)
F7 C9 C10 119.6(9)
F7 C9 C8 119.6(9)
C10 C9 C8 120.7(9)
F8 C10 C9 121.4(9)
F8 C10 C11 119.9(10)
C9 C10 C11 118.7(8)
F9 C11 C10 120.1(8)
F9 C11 C12 119.9(9)
C10 C11 C12 120.1(9)
F10 C12 C7 121.1(7)
F10 C12 C11 116.4(7)
C7 C12 C11 122.5(8)
N1 C13 C14 123.5(8)
N1 C13 H13 118.3
C14 C13 H13 118.3
C15 C14 C13 120.2(8)
C15 C14 H14 119.9
C13 C14 H14 119.9
C14 C15 C16 118.8(8)
C14 C15 H15 120.6
C16 C15 H15 120.6
C25 C16 C15 118.5(7)
C25 C16 C17 117.7(8)
C15 C16 C17 123.8(9)
C18 C17 C16 120.8(9)
C18 C17 H17 119.6
C16 C17 H17 119.6
C17 C18 C19 122.2(8)
C17 C18 H18 118.9
C19 C18 H18 118.9
C24 C19 C20 115.9(8)
C24 C19 C18 118.8(8)
C20 C19 C18 125.3(8)
C21 C20 C19 122.2(8)
C21 C20 H20 118.9
C19 C20 H20 118.9
C20 C21 C22 121.0(8)
C20 C21 H21 119.5
C22 C21 H21 119.5
C23 C22 C21 120.5(8)
C23 C22 H22 119.8
C21 C22 H22 119.8
C22 C23 C24 116.4(7)
C22 C23 Pt1 131.9(6)
C24 C23 Pt1 111.3(5)
C22 C23 Ag 94.0(5)
C24 C23 Ag 109.5(5)
Pt1 C23 Ag 75.5(2)
C19 C24 C23 124.0(7)
C19 C24 C25 117.5(7)
C23 C24 C25 118.5(6)
N1 C25 C16 122.8(7)
N1 C25 C24 114.3(6)
C16 C25 C24 122.9(7)
C31 C26 C27 113.9(7)
C31 C26 Pt2 122.8(5)
C27 C26 Pt2 123.1(6)
F11 C27 C28 116.2(7)
F11 C27 C26 119.3(7)
C28 C27 C26 124.6(7)
F12 C28 C27 121.7(8)
F12 C28 C29 118.9(7)
C27 C28 C29 119.3(7)
F13 C29 C30 120.4(8)
F13 C29 C28 121.0(8)
C30 C29 C28 118.6(7)
C29 C30 F14 119.1(7)
C29 C30 C31 120.2(7)
F14 C30 C31 120.7(7)
F15 C31 C30 115.9(6)
F15 C31 C26 120.7(6)
C30 C31 C26 123.4(7)
C37 C32 C33 114.5(7)
C37 C32 Pt2 122.3(6)
C33 C32 Pt2 123.0(6)
F16 C33 C34 118.8(9)
F16 C33 C32 119.8(8)
C34 C33 C32 121.3(10)
C35 C34 C33 122.4(11)
C35 C34 F17 119.9(12)
C33 C34 F17 117.7(12)
C34 C35 F18 122.3(14)
C34 C35 C36 118.2(10)
F18 C35 C36 119.4(14)
F19 C36 C35 120.3(10)
F19 C36 C37 119.4(11)
C35 C36 C37 120.3(11)
F20 C37 C36 117.0(9)
F20 C37 C32 119.8(7)
C36 C37 C32 123.2(9)
N2 C38 C39 122.4(8)
N2 C38 H38 118.8
C39 C38 H38 118.8
C40 C39 C38 120.6(8)
C40 C39 H39 119.7
C38 C39 H39 119.7
C39 C40 C41 118.6(8)
C39 C40 H40 120.7
C41 C40 H40 120.7
C50 C41 C40 116.6(8)
C50 C41 C42 118.7(7)
C40 C41 C42 124.6(8)
C43 C42 C41 120.0(8)
C43 C42 H42 120
C41 C42 H42 120
C42 C43 C44 123.5(8)
C42 C43 H43 118.2
C44 C43 H43 118.2
C45 C44 C49 117.5(8)
C45 C44 C43 124.0(8)
C49 C44 C43 118.5(7)
C46 C45 C44 120.3(8)
C46 C45 H45 119.9
C44 C45 H45 119.9
C45 C46 C47 121.7(7)
C45 C46 H46 119.1
C47 C46 H46 119.1
C48 C47 C46 120.7(7)
C48 C47 H47 119.6
C46 C47 H47 119.6
C47 C48 C49 115.5(7)
C47 C48 Pt2 131.6(6)
C49 C48 Pt2 112.5(5)
C47 C48 Ag 102.2(5)
C49 C48 Ag 107.3(5)
Pt2 C48 Ag 68.7(2)
C44 C49 C48 124.3(7)
C44 C49 C50 119.3(7)
C48 C49 C50 116.4(7)
N2 C50 C41 124.1(7)
N2 C50 C49 116.0(7)
C41 C50 C49 119.9(7)
C52 C51 N3 116.0(6)
C52 C51 H51A 108.3
N3 C51 H51A 108.3
C52 C51 H51B 108.3
N3 C51 H51B 108.3
H51A C51 H51B 107.4
C51 C52 C53 109.2(7)
C51 C52 H52A 109.8
C53 C52 H52A 109.8
C51 C52 H52B 109.8
C53 C52 H52B 109.8
H52A C52 H52B 108.3
C54 C53 C52 114.1(9)
C54 C53 H53A 108.7
C52 C53 H53A 108.7
C54 C53 H53B 108.7
C52 C53 H53B 108.7
H53A C53 H53B 107.6
C53 C54 H54A 109.5
C53 C54 H54B 109.5
H54A C54 H54B 109.5
C53 C54 H54C 109.5
H54A C54 H54C 109.5
H54B C54 H54C 109.5
N3 C55 C56 116.6(6)
N3 C55 H55A 108.1
C56 C55 H55A 108.1
N3 C55 H55B 108.1
C56 C55 H55B 108.1
H55A C55 H55B 107.3
C57 C56 C55 108.4(7)
C57 C56 H56A 110
C55 C56 H56A 110
C57 C56 H56B 110
C55 C56 H56B 110
H56A C56 H56B 108.4
C58 C57 C56 113.8(9)
C58 C57 H57A 108.8
C56 C57 H57A 108.8
C58 C57 H57B 108.8
C56 C57 H57B 108.8
H57A C57 H57B 107.7
C57 C58 H58A 109.5
C57 C58 H58B 109.5
H58A C58 H58B 109.5
C57 C58 H58C 109.5
H58A C58 H58C 109.5
H58B C58 H58C 109.5
C60 C59 N3 115.7(7)
C60 C59 H59A 108.4
N3 C59 H59A 108.4
C60 C59 H59B 108.4
N3 C59 H59B 108.4
H59A C59 H59B 107.4
C61 C60 C59 110.7(8)
C61 C60 H60A 109.5
C59 C60 H60A 109.5
C61 C60 H60B 109.5
C59 C60 H60B 109.5
H60A C60 H60B 108.1
C60 C61 C62 113.4(9)
C60 C61 H61A 108.9
C62 C61 H61A 108.9
C60 C61 H61B 108.9
C62 C61 H61B 108.9
H61A C61 H61B 107.7
C61 C62 H62A 109.5
C61 C62 H62B 109.5
H62A C62 H62B 109.5
C61 C62 H62C 109.5
H62A C62 H62C 109.5
H62B C62 H62C 109.5
C64 C63 N3 116.3(7)
C64 C63 H63A 108.2
N3 C63 H63A 108.2
C64 C63 H63B 108.2
N3 C63 H63B 108.2
H63A C63 H63B 107.4
C63 C64 C65 110.1(10)
C63 C64 H64A 109.6
C65 C64 H64A 109.6
C63 C64 H64B 109.6
C65 C64 H64B 109.6
H64A C64 H64B 108.2
C66 C65 C64 110.7(15)
C66 C65 H65A 109.5
C64 C65 H65A 109.5
C66 C65 H65B 109.5
C64 C65 H65B 109.5
H65A C65 H65B 108.1
C65 C66 H66A 109.5
C65 C66 H66B 109.5
H66A C66 H66B 109.5
C65 C66 H66C 109.5
H66A C66 H66C 109.5
H66B C66 H66C 109.5

loop_
_geom_bond_atom_site_label_1
_geom_bond_atom_site_label_2
_geom_bond_distance
Pt1 C7 2.010(7)
Pt1 C23 2.066(7)
Pt1 C1 2.070(7)
Pt1 N1 2.078(6)
Pt1 Ag 2.7625(7)
Pt2 C32 2.011(7)
Pt2 C48 2.042(7)
Pt2 N2 2.092(6)
Pt2 C26 2.094(7)
Pt2 Ag 2.6855(6)
Ag C23 2.421(7)
Ag C48 2.637(7)
N1 C13 1.347(10)
N1 C25 1.374(9)
N2 C50 1.343(10)
N2 C38 1.352(9)
N3 C55 1.512(9)
N3 C63 1.515(10)
N3 C51 1.530(9)
N3 C59 1.537(10)
C1 C6 1.374(9)
C1 C2 1.379(10)
C2 F1 1.358(8)
C2 C3 1.392(11)
C3 F2 1.350(9)
C3 C4 1.365(11)
C4 F3 1.341(8)
C4 C5 1.356(11)
C5 F4 1.349(8)
C5 C6 1.382(10)
C6 F5 1.371(8)
C7 C8 1.380(11)
C7 C12 1.392(11)
C8 F6 1.334(9)
C8 C9 1.376(12)
C9 F7 1.355(10)
C9 C10 1.359(13)
C10 F8 1.343(10)
C10 C11 1.369(13)
C11 F9 1.357(10)
C11 C12 1.395(11)
C12 F10 1.361(9)
C13 C14 1.380(11)
C13 H13 0.93
C14 C15 1.354(12)
C14 H14 0.93
C15 C16 1.402(12)
C15 H15 0.93
C16 C25 1.389(11)
C16 C17 1.417(12)
C17 C18 1.354(13)
C17 H17 0.93
C18 C19 1.430(13)
C18 H18 0.93
C19 C24 1.405(10)
C19 C20 1.408(13)
C20 C21 1.343(13)
C20 H20 0.93
C21 C22 1.421(11)
C21 H21 0.93
C22 C23 1.387(11)
C22 H22 0.93
C23 C24 1.420(11)
C24 C25 1.439(11)
C26 C31 1.376(10)
C26 C27 1.376(10)
C27 F11 1.342(8)
C27 C28 1.359(11)
C28 F12 1.342(8)
C28 C29 1.368(11)
C29 F13 1.347(9)
C29 C30 1.365(11)
C30 F14 1.366(9)
C30 C31 1.367(10)
C31 F15 1.364(8)
C32 C37 1.375(11)
C32 C33 1.408(11)
C33 F16 1.350(10)
C33 C34 1.358(14)
C34 C35 1.338(17)
C34 F17 1.376(13)
C35 F18 1.358(12)
C35 C36 1.365(17)
C36 F19 1.354(12)
C36 C37 1.367(12)
C37 F20 1.349(9)
C38 C39 1.373(11)
C38 H38 0.93
C39 C40 1.372(12)
C39 H39 0.93
C40 C41 1.425(12)
C40 H40 0.93
C41 C50 1.400(11)
C41 C42 1.450(12)
C42 C43 1.323(12)
C42 H42 0.93
C43 C44 1.419(12)
C43 H43 0.93
C44 C45 1.390(12)
C44 C49 1.398(10)
C45 C46 1.364(12)
C45 H45 0.93
C46 C47 1.410(11)
C46 H46 0.93
C47 C48 1.393(10)
C47 H47 0.93
C48 C49 1.417(10)
C49 C50 1.448(10)
C51 C52 1.516(11)
C51 H51A 0.97
C51 H51B 0.97
C52 C53 1.527(11)
C52 H52A 0.97
C52 H52B 0.97
C53 C54 1.481(13)
C53 H53A 0.97
C53 H53B 0.97
C54 H54A 0.96
C54 H54B 0.96
C54 H54C 0.96
C55 C56 1.516(11)
C55 H55A 0.97
C55 H55B 0.97
C56 C57 1.503(12)
C56 H56A 0.97
C56 H56B 0.97
C57 C58 1.451(14)
C57 H57A 0.97
C57 H57B 0.97
C58 H58A 0.96
C58 H58B 0.96
C58 H58C 0.96
C59 C60 1.507(12)
C59 H59A 0.97
C59 H59B 0.97
C60 C61 1.504(12)
C60 H60A 0.97
C60 H60B 0.97
C61 C62 1.505(14)
C61 H61A 0.97
C61 H61B 0.97
C62 H62A 0.96
C62 H62B 0.96
C62 H62C 0.96
C63 C64 1.492(12)
C63 H63A 0.97
C63 H63B 0.97
C64 C65 1.585(19)
C64 H64A 0.97
C64 H64B 0.97
C65 C66 1.376(18)
C65 H65A 0.97
C65 H65B 0.97
C66 H66A 0.96
C66 H66B 0.96
C66 H66C 0.96
